data_2234253
loop_
_publ_author_name
'Hazari, Saroj K. S.'
'Dey, B. K.'
'Roy, Tapashi G.'
'Ganguly, B.'
'Ng, Seik Weng'
'Tiekink, Edward R. T.'

_publ_section_title
;
 Benzyl 2-methyl-3-[(<i>E</i>)-(thiophen-2-yl)methylidene]dithiocarbazate
;
_journal_coeditor_code HG5198
_journal_issue 4
_journal_name_full 'Acta Crystallographica Section E'
_journal_page_first o1216
_journal_paper_doi 10.1107/S1600536812012652
_journal_volume 68
_journal_year 2012
_chemical_formula_iupac 'C14 H14 N2 S3'
_chemical_formula_moiety 'C14 H14 N2 S3'
_chemical_formula_sum 'C14 H14 N2 S3'
_chemical_formula_weight 306.45
_chemical_name_common
;
(<i>E</i>)-{[(Benzylsulfanyl)methanethioyl](methyl)amino}(thiophen-2-
 ylmethylidene)amine
;
_chemical_name_systematic
;
Benzyl 2-methyl-3-[(<i>E</i>)-(thiophen-2-yl)methylidene]dithiocarbazate
;
_space_group_IT_number 14
_symmetry_cell_setting monoclinic
_symmetry_space_group_name_Hall '-P 2yn'
_symmetry_space_group_name_H-M 'P 1 21/n 1'
_atom_sites_solution_hydrogens geom
_atom_sites_solution_primary direct
_atom_sites_solution_secondary difmap
_audit_creation_method SHELXL-97
_cell_angle_alpha 90.00
_cell_angle_beta 103.200(2)
_cell_angle_gamma 90.00
_cell_formula_units_Z 4
_cell_length_a 6.05850(10)
_cell_length_b 19.3774(5)
_cell_length_c 12.5769(3)
_cell_measurement_reflns_used 3411
_cell_measurement_temperature 100(2)
_cell_measurement_theta_max 76.3382
_cell_measurement_theta_min 3.6067
_cell_volume 1437.49(6)
_computing_cell_refinement 'CrysAlis PRO (Agilent, 2011)'
_computing_data_collection 'CrysAlis PRO (Agilent, 2011)'
_computing_data_reduction 'CrysAlis PRO (Agilent, 2011)'
_computing_molecular_graphics 'ORTEP-3 (Farrugia, 1997) and DIAMOND (Brandenburg, 2006)'
_computing_publication_material 'publCIF (Westrip, 2010)'
_computing_structure_refinement 'SHELXL97 (Sheldrick, 2008)'
_computing_structure_solution 'SHELXS97 (Sheldrick, 2008)'
_diffrn_ambient_temperature 100(2)
_diffrn_detector_area_resol_mean 10.4041
_diffrn_measured_fraction_theta_full 0.978
_diffrn_measured_fraction_theta_max 0.978
_diffrn_measurement_device_type 'Agilent SuperNova Dual diffractometer with an Atlas detector'
_diffrn_measurement_method '\w scan'
_diffrn_radiation_monochromator Mirror
_diffrn_radiation_source 'SuperNova (Cu) X-ray Source'
_diffrn_radiation_type CuK\a
_diffrn_radiation_wavelength 1.54184
_diffrn_reflns_av_R_equivalents 0.0174
_diffrn_reflns_av_sigmaI/netI 0.0212
_diffrn_reflns_limit_h_max 6
_diffrn_reflns_limit_h_min -7
_diffrn_reflns_limit_k_max 24
_diffrn_reflns_limit_k_min -21
_diffrn_reflns_limit_l_max 15
_diffrn_reflns_limit_l_min -14
_diffrn_reflns_number 5742
_diffrn_reflns_theta_full 76.53
_diffrn_reflns_theta_max 76.53
_diffrn_reflns_theta_min 4.27
_diffrn_standards_decay_% 0
_diffrn_standards_interval_count 0
_diffrn_standards_interval_time 0
_diffrn_standards_number 0
_exptl_absorpt_coefficient_mu 4.598
_exptl_absorpt_correction_T_max 1.00000
_exptl_absorpt_correction_T_min 0.87090
_exptl_absorpt_correction_type multi-scan
_exptl_absorpt_process_details '(CrysAlis PRO; Agilent, 2011)'
_exptl_crystal_colour yellow-green
_exptl_crystal_density_diffrn 1.416
_exptl_crystal_density_method 'not measured'
_exptl_crystal_description block
_exptl_crystal_F_000 640
_exptl_crystal_size_max 0.15
_exptl_crystal_size_mid 0.15
_exptl_crystal_size_min 0.15
_refine_diff_density_max 0.290
_refine_diff_density_min -0.495
_refine_ls_extinction_method none
_refine_ls_goodness_of_fit_ref 1.039
_refine_ls_hydrogen_treatment constr
_refine_ls_matrix_type full
_refine_ls_number_parameters 173
_refine_ls_number_reflns 2958
_refine_ls_number_restraints 0
_refine_ls_restrained_S_all 1.039
_refine_ls_R_factor_all 0.0310
_refine_ls_R_factor_gt 0.0290
_refine_ls_shift/su_max 0.001
_refine_ls_shift/su_mean 0.000
_refine_ls_structure_factor_coef Fsqd
_refine_ls_weighting_details 'calc w=1/[\s^2^(Fo^2^)+(0.0498P)^2^+0.3730P] where P=(Fo^2^+2Fc^2^)/3'
_refine_ls_weighting_scheme calc
_refine_ls_wR_factor_gt 0.0782
_refine_ls_wR_factor_ref 0.0798
_reflns_number_gt 2746
_reflns_number_total 2958
_reflns_threshold_expression I>2\s(I)
_cod_data_source_file hg5198.cif
_cod_data_source_block I
_cod_original_sg_symbol_H-M 'P 21/n'
_cod_database_code 2234253
_cod_database_fobs_code 2234253

loop_
_symmetry_equiv_pos_as_xyz
'x, y, z'
'-x+1/2, y+1/2, -z+1/2'
'-x, -y, -z'
'x-1/2, -y-1/2, z-1/2'

loop_
_atom_site_type_symbol
_atom_site_label
_atom_site_fract_x
_atom_site_fract_y
_atom_site_fract_z
_atom_site_U_iso_or_equiv
_atom_site_adp_type
_atom_site_calc_flag
_atom_site_refinement_flags
_atom_site_occupancy
_atom_site_symmetry_multiplicity
S S1 0.38152(6) 0.42510(2) 0.02208(3) 0.02374(11) Uani d . 1 1
S S2 0.98715(5) 0.412867(18) 0.30849(3) 0.01609(10) Uani d . 1 1
S S3 1.13698(6) 0.28550(2) 0.44362(3) 0.02327(11) Uani d . 1 1
N N1 0.6131(2) 0.34137(6) 0.21795(9) 0.0164(2) Uani d . 1 1
N N2 0.7444(2) 0.30069(6) 0.29841(9) 0.0173(2) Uani d . 1 1
C C1 0.1243(3) 0.43987(9) -0.06539(13) 0.0309(4) Uani d . 1 1
H H1 0.0995 0.4737 -0.1215 0.037 Uiso calc R 1 1
C C2 -0.0402(3) 0.39739(10) -0.04503(13) 0.0308(4) Uani d . 1 1
H H2 -0.1931 0.3985 -0.0855 0.037 Uiso calc R 1 1
C C3 0.0401(3) 0.35160(8) 0.04254(12) 0.0226(3) Uani d . 1 1
H H3 -0.0520 0.3185 0.0677 0.027 Uiso calc R 1 1
C C4 0.2703(2) 0.36066(8) 0.08760(11) 0.0176(3) Uani d . 1 1
C C5 0.4082(2) 0.32207(7) 0.17652(11) 0.0171(3) Uani d . 1 1
H H5 0.3479 0.2825 0.2044 0.020 Uiso calc R 1 1
C C6 0.6657(3) 0.23282(8) 0.32401(13) 0.0230(3) Uani d . 1 1
H H6A 0.7881 0.2090 0.3753 0.035 Uiso calc R 1 1
H H6B 0.6211 0.2057 0.2568 0.035 Uiso calc R 1 1
H H6C 0.5352 0.2382 0.3571 0.035 Uiso calc R 1 1
C C7 0.9478(2) 0.32789(7) 0.35022(11) 0.0161(3) Uani d . 1 1
C C8 1.2618(2) 0.43443(8) 0.39547(11) 0.0182(3) Uani d . 1 1
H H8A 1.2569 0.4301 0.4733 0.022 Uiso calc R 1 1
H H8B 1.3797 0.4028 0.3809 0.022 Uiso calc R 1 1
C C9 1.3146(2) 0.50761(8) 0.36994(11) 0.0167(3) Uani d . 1 1
C C10 1.4672(2) 0.52084(8) 0.30438(11) 0.0186(3) Uani d . 1 1
H H10 1.5329 0.4834 0.2737 0.022 Uiso calc R 1 1
C C11 1.5239(3) 0.58827(8) 0.28352(12) 0.0212(3) Uani d . 1 1
H H11 1.6290 0.5967 0.2393 0.025 Uiso calc R 1 1
C C12 1.4274(3) 0.64340(8) 0.32713(12) 0.0217(3) Uani d . 1 1
H H12 1.4663 0.6894 0.3129 0.026 Uiso calc R 1 1
C C13 1.2733(3) 0.63085(8) 0.39186(12) 0.0217(3) Uani d . 1 1
H H13 1.2065 0.6684 0.4217 0.026 Uiso calc R 1 1
C C14 1.2175(2) 0.56349(8) 0.41276(11) 0.0204(3) Uani d . 1 1
H H14 1.1120 0.5553 0.4568 0.025 Uiso calc R 1 1

loop_
_atom_site_aniso_label
_atom_site_aniso_U_11
_atom_site_aniso_U_22
_atom_site_aniso_U_33
_atom_site_aniso_U_12
_atom_site_aniso_U_13
_atom_site_aniso_U_23
S1 0.0266(2) 0.0239(2) 0.01970(19) 0.00074(14) 0.00326(14) 0.00408(13)
S2 0.01503(17) 0.01798(18) 0.01359(17) -0.00058(12) -0.00020(12) 0.00121(11)
S3 0.02006(18) 0.0231(2) 0.0235(2) 0.00380(13) -0.00161(14) 0.00613(14)
N1 0.0182(6) 0.0174(6) 0.0126(5) 0.0008(4) 0.0012(4) 0.0017(4)
N2 0.0183(6) 0.0169(6) 0.0151(5) -0.0003(5) 0.0005(4) 0.0031(4)
C1 0.0414(10) 0.0315(9) 0.0169(7) 0.0162(7) 0.0005(7) -0.0005(6)
C2 0.0237(8) 0.0413(10) 0.0227(8) 0.0135(7) -0.0043(6) -0.0136(7)
C3 0.0194(7) 0.0290(8) 0.0188(7) -0.0013(6) 0.0030(5) -0.0106(6)
C4 0.0180(6) 0.0198(7) 0.0145(6) -0.0010(5) 0.0028(5) -0.0048(5)
C5 0.0180(6) 0.0176(6) 0.0157(6) -0.0028(5) 0.0041(5) -0.0016(5)
C6 0.0237(7) 0.0184(7) 0.0254(7) -0.0028(6) 0.0025(6) 0.0057(6)
C7 0.0160(6) 0.0190(6) 0.0139(6) 0.0016(5) 0.0044(5) -0.0009(5)
C8 0.0153(6) 0.0211(7) 0.0162(6) 0.0000(5) -0.0008(5) 0.0001(5)
C9 0.0136(6) 0.0208(7) 0.0130(6) 0.0006(5) -0.0023(5) -0.0002(5)
C10 0.0168(6) 0.0221(7) 0.0161(6) 0.0031(5) 0.0023(5) -0.0032(5)
C11 0.0201(7) 0.0270(8) 0.0171(7) -0.0013(6) 0.0056(5) 0.0003(6)
C12 0.0229(7) 0.0215(7) 0.0186(7) 0.0000(6) 0.0007(6) 0.0014(6)
C13 0.0234(7) 0.0217(7) 0.0194(7) 0.0051(6) 0.0038(6) -0.0023(5)
C14 0.0191(7) 0.0267(8) 0.0161(6) 0.0026(6) 0.0055(5) -0.0007(5)

loop_
_atom_type_symbol
_atom_type_description
_atom_type_scat_dispersion_real
_atom_type_scat_dispersion_imag
_atom_type_scat_source
C C 0.0181 0.0091 'International Tables Vol C Tables 4.2.6.8 and 6.1.1.4'
H H 0.0000 0.0000 'International Tables Vol C Tables 4.2.6.8 and 6.1.1.4'
N N 0.0311 0.0180 'International Tables Vol C Tables 4.2.6.8 and 6.1.1.4'
S S 0.3331 0.5567 'International Tables Vol C Tables 4.2.6.8 and 6.1.1.4'

loop_
_geom_angle_atom_site_label_1
_geom_angle_atom_site_label_2
_geom_angle_atom_site_label_3
_geom_angle
C1 S1 C4 91.75(8)
C7 S2 C8 101.72(7)
C5 N1 N2 118.12(12)
C7 N2 N1 115.86(11)
C7 N2 C6 123.27(12)
N1 N2 C6 120.86(11)
C2 C1 S1 112.07(13)
C2 C1 H1 124.0
S1 C1 H1 124.0
C1 C2 C3 112.96(14)
C1 C2 H2 123.5
C3 C2 H2 123.5
C4 C3 C2 111.92(15)
C4 C3 H3 124.0
C2 C3 H3 124.0
C3 C4 C5 126.83(14)
C3 C4 S1 111.30(11)
C5 C4 S1 121.87(11)
N1 C5 C4 119.83(13)
N1 C5 H5 120.1
C4 C5 H5 120.1
N2 C6 H6A 109.5
N2 C6 H6B 109.5
H6A C6 H6B 109.5
N2 C6 H6C 109.5
H6A C6 H6C 109.5
H6B C6 H6C 109.5
N2 C7 S3 123.41(11)
N2 C7 S2 112.87(10)
S3 C7 S2 123.72(8)
C9 C8 S2 107.34(9)
C9 C8 H8A 110.2
S2 C8 H8A 110.2
C9 C8 H8B 110.2
S2 C8 H8B 110.2
H8A C8 H8B 108.5
C10 C9 C14 118.61(14)
C10 C9 C8 120.07(13)
C14 C9 C8 121.30(13)
C11 C10 C9 120.62(13)
C11 C10 H10 119.7
C9 C10 H10 119.7
C12 C11 C10 120.22(14)
C12 C11 H11 119.9
C10 C11 H11 119.9
C11 C12 C13 119.67(14)
C11 C12 H12 120.2
C13 C12 H12 120.2
C14 C13 C12 119.97(14)
C14 C13 H13 120.0
C12 C13 H13 120.0
C13 C14 C9 120.90(13)
C13 C14 H14 119.6
C9 C14 H14 119.6

loop_
_geom_bond_atom_site_label_1
_geom_bond_atom_site_label_2
_geom_bond_distance
S1 C1 1.7139(17)
S1 C4 1.7164(15)
S2 C7 1.7610(15)
S2 C8 1.8188(14)
S3 C7 1.6594(14)
N1 C5 1.2876(18)
N1 N2 1.3821(16)
N2 C7 1.3615(18)
N2 C6 1.4597(18)
C1 C2 1.362(3)
C1 H1 0.9500
C2 C3 1.412(2)
C2 H2 0.9500
C3 C4 1.3915(19)
C3 H3 0.9500
C4 C5 1.443(2)
C5 H5 0.9500
C6 H6A 0.9800
C6 H6B 0.9800
C6 H6C 0.9800
C8 C9 1.504(2)
C8 H8A 0.9900
C8 H8B 0.9900
C9 C10 1.3960(19)
C9 C14 1.398(2)
C10 C11 1.391(2)
C10 H10 0.9500
C11 C12 1.389(2)
C11 H11 0.9500
C12 C13 1.393(2)
C12 H12 0.9500
C13 C14 1.388(2)
C13 H13 0.9500
C14 H14 0.9500

loop_
_geom_hbond_atom_site_label_D
_geom_hbond_atom_site_label_H
_geom_hbond_atom_site_label_A
_geom_hbond_site_symmetry_A
_geom_hbond_distance_DH
_geom_hbond_distance_HA
_geom_hbond_distance_DA
_geom_hbond_angle_DHA
C6 H6A Cg1 4_666 0.98 2.85 3.4021(17) 117
C8 H8A Cg2 3_866 0.99 2.80 3.4795(15) 127

loop_
_geom_torsion_atom_site_label_1
_geom_torsion_atom_site_label_2
_geom_torsion_atom_site_label_3
_geom_torsion_atom_site_label_4
_geom_torsion
C5 N1 N2 C7 -171.17(12)
C5 N1 N2 C6 9.13(19)
C4 S1 C1 C2 0.23(13)
S1 C1 C2 C3 -0.11(18)
C1 C2 C3 C4 -0.10(19)
C2 C3 C4 C5 -178.82(13)
C2 C3 C4 S1 0.27(16)
C1 S1 C4 C3 -0.28(12)
C1 S1 C4 C5 178.86(12)
N2 N1 C5 C4 -176.07(12)
C3 C4 C5 N1 -172.02(13)
S1 C4 C5 N1 8.98(19)
N1 N2 C7 S3 -176.06(9)
C6 N2 C7 S3 3.63(19)
N1 N2 C7 S2 4.48(15)
C6 N2 C7 S2 -175.83(11)
C8 S2 C7 N2 177.56(10)
C8 S2 C7 S3 -1.90(10)
C7 S2 C8 C9 -178.59(9)
S2 C8 C9 C10 -102.29(13)
S2 C8 C9 C14 79.22(14)
C14 C9 C10 C11 0.9(2)
C8 C9 C10 C11 -177.58(13)
C9 C10 C11 C12 -0.5(2)
C10 C11 C12 C13 0.0(2)
C11 C12 C13 C14 0.2(2)
C12 C13 C14 C9 0.2(2)
C10 C9 C14 C13 -0.8(2)
C8 C9 C14 C13 177.73(13)

loop_
_cod_related_entry_id
_cod_related_entry_database
_cod_related_entry_code
1 ChemSpider 30657605
